data_1565096
loop_
_publ_author_name
'Enomoto, Riku'
'Hoshi, Megumi'
'Oyama, Hironaga'
'Agata, Hideki'
'Kurokawa, Shinichi'
'Kuma, Hitoshi'
'Uekusa, Hidehiro'
'Murakami, Yoichi'

_publ_section_title
;
 van der Waals solid solution crystals for highly efficient in-air photon
 upconversion under subsolar irradiance.
;
_journal_issue 12
_journal_name_full 'Materials horizons'
_journal_page_first 3449
_journal_page_last 3456
_journal_paper_doi 10.1039/d1mh01542g
_journal_volume 8
_journal_year 2021
_chemical_formula_moiety 'C40 H26, 0.197(C2 H6 O1)'
_chemical_formula_sum 'C40.4 H27.2 O0.2'
_chemical_formula_weight 515.82
_chemical_melting_point 526
_chemical_name_systematic '9-(4-(naphthalen-1-yl)phenyl)-10-(naphthalen-2-yl)anthracene ethanol solvate'
_space_group_crystal_system monoclinic
_space_group_IT_number 15
_space_group_name_Hall '-I 2ya'
_space_group_name_H-M_alt 'I 1 2/a 1'
_atom_sites_solution_hydrogens geom
_audit_creation_date 2021-07-01
_audit_creation_method
;
Olex2 1.3
(compiled 2020.11.12 svn.r5f609507 for OlexSys, GUI svn.r6272)
;
_audit_update_record
;
2021-09-13 deposited with the CCDC.	2021-10-28 downloaded from the CCDC.
;
_cell_angle_alpha 90
_cell_angle_beta 96.6840(10)
_cell_angle_gamma 90
_cell_formula_units_Z 8
_cell_length_a 18.8286(3)
_cell_length_b 7.49800(10)
_cell_length_c 38.7615(6)
_cell_measurement_reflns_used 29712
_cell_measurement_temperature 93(2)
_cell_measurement_theta_max 76.693
_cell_measurement_theta_min 4.594
_cell_volume 5435.03(14)
_computing_cell_refinement 'CrysAlisPro 1.171.41.96a (Rigaku OD, 2021)'
_computing_data_collection 'CrysAlisPro 1.171.41.96a (Rigaku OD, 2021)'
_computing_data_reduction 'CrysAlisPro 1.171.41.96a (Rigaku OD, 2021)'
_computing_molecular_graphics 'Olex2 1.3 (Dolomanov et al., 2009)'
_computing_publication_material 'Olex2 1.3 (Dolomanov et al., 2009)'
_computing_structure_refinement 'SHELXL 2018/3 (Sheldrick, 2015)'
_computing_structure_solution 'SHELXT 2018/2 (Sheldrick, 2018)'
_diffrn_ambient_temperature 93(2)
_diffrn_detector_area_resol_mean 10.0000
_diffrn_detector_type HyPix
_diffrn_measured_fraction_theta_full 1.000
_diffrn_measured_fraction_theta_max 0.976
_diffrn_measurement_device 'four-circle diffractometer'
_diffrn_measurement_device_type 'XtaLAB Synergy R, DW system, HyPix'
_diffrn_measurement_method '\w scans'
_diffrn_radiation_probe x-ray
_diffrn_radiation_type CuK\a
_diffrn_radiation_wavelength 1.54184
_diffrn_reflns_av_R_equivalents 0.0411
_diffrn_reflns_av_unetI/netI 0.0325
_diffrn_reflns_Laue_measured_fraction_full 1.000
_diffrn_reflns_Laue_measured_fraction_max 0.976
_diffrn_reflns_limit_h_max 20
_diffrn_reflns_limit_h_min -23
_diffrn_reflns_limit_k_max 9
_diffrn_reflns_limit_k_min -9
_diffrn_reflns_limit_l_max 48
_diffrn_reflns_limit_l_min -48
_diffrn_reflns_number 29712
_diffrn_reflns_point_group_measured_fraction_full 1.000
_diffrn_reflns_point_group_measured_fraction_max 0.976
_diffrn_reflns_theta_full 67.684
_diffrn_reflns_theta_max 76.693
_diffrn_reflns_theta_min 4.594
_diffrn_source 'Rotating-anode X-ray tube'
_diffrn_source_type 'Rigaku (Cu) X-ray Source'
_exptl_absorpt_coefficient_mu 0.546
_exptl_absorpt_correction_T_max 0.947
_exptl_absorpt_correction_T_min 0.874
_exptl_absorpt_correction_type multi-scan
_exptl_absorpt_process_details
;
CrysAlisPro 1.171.41.96a (Rigaku Oxford Diffraction, 2021)
Empirical absorption correction using spherical harmonics,
implemented in SCALE3 ABSPACK scaling algorithm.
;
_exptl_crystal_colour 'colorless and transparent'
_exptl_crystal_density_diffrn 1.261
_exptl_crystal_description plate
_exptl_crystal_F_000 2170
_exptl_crystal_recrystallization_method 'Recrystallized in a mixture of toluene and ethanol (1:3 by volume).'
_exptl_crystal_size_max 0.15
_exptl_crystal_size_mid 0.15
_exptl_crystal_size_min 0.1
_refine_diff_density_max 0.152
_refine_diff_density_min -0.173
_refine_diff_density_rms 0.035
_refine_ls_extinction_coef 0.00032(4)
_refine_ls_extinction_expression Fc^*^=kFc[1+0.001xFc^2^\l^3^/sin(2\q)]^-1/4^
_refine_ls_extinction_method 'SHELXL-2018/3 (Sheldrick 2018)'
_refine_ls_goodness_of_fit_ref 1.033
_refine_ls_hydrogen_treatment mixed
_refine_ls_matrix_type full
_refine_ls_number_parameters 603
_refine_ls_number_reflns 5589
_refine_ls_number_restraints 48
_refine_ls_restrained_S_all 1.035
_refine_ls_R_factor_all 0.0476
_refine_ls_R_factor_gt 0.0401
_refine_ls_shift/su_max 0.001
_refine_ls_shift/su_mean 0.000
_refine_ls_structure_factor_coef Fsqd
_refine_ls_weighting_details 'w=1/[\s^2^(Fo^2^)+(0.0437P)^2^+2.3732P] where P=(Fo^2^+2Fc^2^)/3'
_refine_ls_weighting_scheme calc
_refine_ls_wR_factor_gt 0.0991
_refine_ls_wR_factor_ref 0.1034
_reflns_Friedel_coverage 0.000
_reflns_number_gt 4741
_reflns_number_total 5589
_reflns_threshold_expression 'I > 2\s(I)'
_cod_data_source_file d1mh01542g2.cif
_cod_data_source_block A01
_cod_depositor_comments 'Adding full bibliography for 1565093--1565096.cif.'
_cod_original_sg_symbol_H-M 'I 2/a'
_cod_original_formula_sum 'C40.40 H27.20 O0.20'
_cod_database_code 1565096
_shelx_shelxl_version_number 2018/3
_shelx_space_group_comment
;
The symmetry employed for this shelxl refinement is uniquely defined
by the following loop, which should always be used as a source of
symmetry information in preference to the above space-group names.
They are only intended as comments.
;
_shelx_estimated_absorpt_t_max 0.947
_shelx_estimated_absorpt_t_min 0.923
_olex2_refinement_description
;
1. Fixed Uiso
 At 1.2 times of:
  All C(H) groups, All C(H,H) groups
 At 1.5 times of:
  All C(H,H,H) groups, All O(H) groups
2. Uiso/Uaniso restraints and constraints
Uanis(C1A) \\sim Ueq, Uanis(C6A) \\sim Ueq, Uanis(C6B) \\sim Ueq, Uanis(C9B)
\\sim Ueq: with sigma of 0.01 and sigma for terminal atoms of 0.02
Uanis(C51) \\sim Ueq, Uanis(O50) \\sim Ueq, Uanis(C52) \\sim Ueq, Uanis(C1B)
\\sim Ueq: with sigma of 0.005 and sigma for terminal atoms of 0.01
3. Others
 Sof(C1B)=Sof(C2B)=Sof(H2B)=Sof(C3B)=Sof(H3B)=Sof(C4B)=Sof(C5B)=Sof(H5B)=
 Sof(C6B)=Sof(H6B)=Sof(C7B)=Sof(H7B)=Sof(C8B)=Sof(H8B)=Sof(C9B)=Sof(C10B)=
 Sof(H10B)=1-FVAR(1)
 Sof(C1A)=Sof(C2A)=Sof(H2A)=Sof(C3A)=Sof(H3A)=Sof(C4A)=Sof(C5A)=Sof(H5A)=
 Sof(C6A)=Sof(H6A)=Sof(C7A)=Sof(H7A)=Sof(C8A)=Sof(H8A)=Sof(C9A)=Sof(C10A)=
 Sof(H10A)=FVAR(1)
 Sof(H27)=Sof(C28B)=Sof(C29B)=Sof(H29B)=Sof(C30B)=Sof(H30B)=Sof(C31B)=
 Sof(C32B)=Sof(H32B)=Sof(C33B)=Sof(H33B)=Sof(C34B)=Sof(H34B)=Sof(C35B)=
 Sof(C36B)=Sof(H36B)=Sof(C37B)=Sof(H37B)=Sof(C38B)=Sof(H38B)=Sof(C39B)=
 Sof(H39B)=Sof(C40B)=1-FVAR(2)
 Sof(H27A)=Sof(C28A)=Sof(C29A)=Sof(H29A)=Sof(C30A)=Sof(H30A)=Sof(C31A)=
 Sof(C32A)=Sof(H32A)=Sof(C33A)=Sof(H33A)=Sof(C34A)=Sof(H34A)=Sof(C35A)=
 Sof(C36A)=Sof(H36A)=Sof(C37A)=Sof(H37A)=Sof(C38A)=Sof(H38A)=Sof(C39A)=
 Sof(H39A)=Sof(C40A)=FVAR(2)
 Sof(O50)=Sof(H50)=Sof(C51)=Sof(H51A)=Sof(H51B)=Sof(C52)=Sof(H52A)=Sof(H52B)=
 Sof(H52C)=0.5*FVAR(4)
4.a Secondary CH2 refined with riding coordinates:
 C51(H51A,H51B)
4.b Aromatic/amide H refined with riding coordinates:
 C13(H13), C14(H14), C15(H15), C16(H16), C20(H20), C21(H21), C22(H22),
 C23(H23), C26(H26), C27(H27A), C27(H27), C2A(H2A), C3A(H3A), C5A(H5A),
 C6A(H6A), C7A(H7A), C8A(H8A), C10A(H10A), C2B(H2B), C3B(H3B), C5B(H5B),
 C6B(H6B), C7B(H7B), C8B(H8B), C10B(H10B), C29A(H29A), C30A(H30A), C32A(H32A),
 C33A(H33A), C34A(H34A), C36A(H36A), C37A(H37A), C38A(H38A), C39A(H39A),
 C29B(H29B), C30B(H30B), C32B(H32B), C33B(H33B), C34B(H34B), C36B(H36B),
 C37B(H37B), C38B(H38B), C39B(H39B)
4.c Idealised Me refined as rotating group:
 C52(H52A,H52B,H52C)
4.d Idealised tetrahedral OH refined as rotating group:
 O50(H50)
;
_olex2_submission_special_instructions 'No special instructions were received'

loop_
_space_group_symop_operation_xyz
'x, y, z'
'-x+1/2, y, -z'
'x+1/2, y+1/2, z+1/2'
'-x+1, y+1/2, -z+1/2'
'-x, -y, -z'
'x-1/2, -y, z'
'-x+1/2, -y+1/2, -z+1/2'
'x, -y+1/2, z+1/2'

loop_
_atom_site_label
_atom_site_type_symbol
_atom_site_fract_x
_atom_site_fract_y
_atom_site_fract_z
_atom_site_U_iso_or_equiv
_atom_site_adp_type
_atom_site_occupancy
_atom_site_site_symmetry_order
_atom_site_calc_flag
_atom_site_refinement_flags_posn
_atom_site_refinement_flags_adp
_atom_site_refinement_flags_occupancy
_atom_site_disorder_assembly
_atom_site_disorder_group
C11 C 0.21643(6) 0.27765(14) 0.34677(3) 0.0279(2) Uani 1 1 d . . . . .
C12 C 0.23628(5) 0.28846(14) 0.38285(3) 0.0257(2) Uani 1 1 d . . . . .
C13 C 0.20684(6) 0.17185(15) 0.40673(3) 0.0297(2) Uani 1 1 d . . . . .
H13 H 0.171941 0.086400 0.398128 0.036 Uiso 1 1 calc R U . . .
C14 C 0.22772(6) 0.18067(15) 0.44144(3) 0.0321(2) Uani 1 1 d . . . . .
H14 H 0.207595 0.101316 0.456761 0.038 Uiso 1 1 calc R U . . .
C15 C 0.27948(6) 0.30795(15) 0.45492(3) 0.0297(2) Uani 1 1 d . . . . .
H15 H 0.294121 0.312359 0.479200 0.036 Uiso 1 1 calc R U . . .
C16 C 0.30832(6) 0.42369(14) 0.43337(3) 0.0275(2) Uani 1 1 d . . . . .
H16 H 0.342443 0.509021 0.442863 0.033 Uiso 1 1 calc R U . . .
C17 C 0.28802(5) 0.41891(13) 0.39659(3) 0.0249(2) Uani 1 1 d . . . . .
C18 C 0.31790(6) 0.53699(14) 0.37413(3) 0.0265(2) Uani 1 1 d . . . . .
C19 C 0.29879(6) 0.52391(14) 0.33807(3) 0.0279(2) Uani 1 1 d . . . . .
C20 C 0.32926(6) 0.63903(15) 0.31431(3) 0.0336(3) Uani 1 1 d . . . . .
H20 H 0.362328 0.728171 0.323173 0.040 Uiso 1 1 calc R U . . .
C21 C 0.31216(7) 0.62422(16) 0.27941(3) 0.0367(3) Uani 1 1 d . . . . .
H21 H 0.333948 0.700779 0.264188 0.044 Uiso 1 1 calc R U . . .
C22 C 0.26191(7) 0.49485(15) 0.26573(3) 0.0354(3) Uani 1 1 d . . . . .
H22 H 0.249979 0.485351 0.241300 0.042 Uiso 1 1 calc R U . . .
C23 C 0.23047(6) 0.38371(15) 0.28727(3) 0.0327(3) Uani 1 1 d . . . . .
H23 H 0.196416 0.298623 0.277610 0.039 Uiso 1 1 calc R U . . .
C24 C 0.24783(6) 0.39282(14) 0.32420(3) 0.0276(2) Uani 1 1 d . . . . .
C25 C 0.36983(6) 0.67828(14) 0.38781(3) 0.0286(2) Uani 1 1 d . . . . .
C26 C 0.44290(6) 0.64764(16) 0.39217(3) 0.0346(3) Uani 1 1 d . . . . .
H26 H 0.460589 0.531672 0.388202 0.041 Uiso 1 1 calc R U . . .
C27 C 0.49056(6) 0.78430(17) 0.40225(3) 0.0370(3) Uani 1 1 d . . . . .
H27A H 0.539503 0.754364 0.408108 0.044 Uiso 0.5115(13) 1 calc R U P A 1
H27 H 0.540663 0.766011 0.403130 0.044 Uiso 0.4885(13) 1 calc R U P A -2
C1A C 0.16928(17) 0.1304(4) 0.33232(9) 0.0264(6) Uani 0.679(3) 1 d . U P B 1
C2A C 0.19609(11) -0.0399(2) 0.32565(5) 0.0313(4) Uani 0.679(3) 1 d . . P B 1
H2A H 0.245773 -0.063094 0.330935 0.038 Uiso 0.679(3) 1 calc R U P B 1
C3A C 0.15172(9) -0.1731(2) 0.31167(5) 0.0345(4) Uani 0.679(3) 1 d . . P B 1
H3A H 0.171369 -0.286795 0.307613 0.041 Uiso 0.679(3) 1 calc R U P B 1
C4A C 0.0792(3) -0.1458(5) 0.30333(11) 0.0317(8) Uani 0.679(3) 1 d . . P B 1
C5A C 0.03005(15) -0.2798(4) 0.28953(7) 0.0446(6) Uani 0.679(3) 1 d . . P B 1
H5A H 0.047524 -0.395628 0.285273 0.054 Uiso 0.679(3) 1 calc R U P B 1
C6A C -0.0425(4) -0.2456(10) 0.2822(3) 0.0513(12) Uani 0.679(3) 1 d . U P B 1
H6A H -0.073937 -0.335493 0.272089 0.062 Uiso 0.679(3) 1 calc R U P B 1
C7A C -0.06865(16) -0.0796(5) 0.28963(9) 0.0609(8) Uani 0.679(3) 1 d . . P B 1
H7A H -0.118720 -0.058653 0.285888 0.073 Uiso 0.679(3) 1 calc R U P B 1
C8A C -0.02428(12) 0.0551(3) 0.30225(6) 0.0548(6) Uani 0.679(3) 1 d . . P B 1
H8A H -0.043585 0.169657 0.305897 0.066 Uiso 0.679(3) 1 calc R U P B 1
C9A C 0.04998(16) 0.0262(4) 0.30995(8) 0.0347(6) Uani 0.679(3) 1 d . . P B 1
C10A C 0.09716(12) 0.1608(3) 0.32422(5) 0.0325(4) Uani 0.679(3) 1 d . . P B 1
H10A H 0.078532 0.275551 0.328350 0.039 Uiso 0.679(3) 1 calc R U P B 1
C1B C 0.1486(3) 0.1726(9) 0.33119(18) 0.0232(13) Uani 0.321(3) 1 d . U P B 2
C2B C 0.0814(2) 0.2640(8) 0.32456(12) 0.0443(11) Uani 0.321(3) 1 d . . P B 2
H2B H 0.078121 0.386508 0.330406 0.053 Uiso 0.321(3) 1 calc R U P B 2
C3B C 0.0226(2) 0.1753(6) 0.30995(12) 0.0489(12) Uani 0.321(3) 1 d . . P B 2
H3B H -0.021329 0.237653 0.305152 0.059 Uiso 0.321(3) 1 calc R U P B 2
C4B C 0.0255(4) -0.0045(10) 0.30189(16) 0.0398(15) Uani 0.321(3) 1 d . . P B 2
C5B C -0.0345(3) -0.1067(13) 0.28754(16) 0.0612(19) Uani 0.321(3) 1 d . . P B 2
H5B H -0.079170 -0.049601 0.281296 0.073 Uiso 0.321(3) 1 calc R U P B 2
C6B C -0.0283(10) -0.289(2) 0.2826(6) 0.066(4) Uani 0.321(3) 1 d . U P B 2
H6B H -0.070109 -0.358936 0.276837 0.080 Uiso 0.321(3) 1 calc R U P B 2
C7B C 0.0362(4) -0.3680(10) 0.28586(18) 0.0640(19) Uani 0.321(3) 1 d . . P B 2
H7B H 0.040777 -0.487515 0.278295 0.077 Uiso 0.321(3) 1 calc R U P B 2
C8B C 0.0951(3) -0.2769(7) 0.29999(11) 0.0457(12) Uani 0.321(3) 1 d . . P B 2
H8B H 0.140002 -0.335219 0.304331 0.055 Uiso 0.321(3) 1 calc R U P B 2
C9B C 0.0883(6) -0.0919(11) 0.3082(2) 0.0373(19) Uani 0.321(3) 1 d . U P B 2
C10B C 0.1534(2) -0.0001(5) 0.32291(9) 0.0293(9) Uani 0.321(3) 1 d . . P B 2
H10B H 0.197808 -0.061221 0.326491 0.035 Uiso 0.321(3) 1 calc R U P B 2
C28A C 0.4726(5) 0.9468(12) 0.40411(18) 0.0254(11) Uani 0.5115(13) 1 d . . P A 1
C29A C 0.4002(2) 0.9850(6) 0.39841(10) 0.0307(8) Uani 0.5115(13) 1 d . . P A 1
H29A H 0.384012 1.104236 0.400298 0.037 Uiso 0.5115(13) 1 calc R U P A 1
C30A C 0.3508(4) 0.8476(13) 0.38986(16) 0.0333(12) Uani 0.5115(13) 1 d . . P A 1
H30A H 0.301561 0.877278 0.385339 0.040 Uiso 0.5115(13) 1 calc R U P A 1
C31A C 0.5272(2) 1.0928(6) 0.41128(11) 0.0258(8) Uani 0.5115(13) 1 d . . P A 1
C32A C 0.53532(15) 1.2124(4) 0.38562(7) 0.0308(5) Uani 0.5115(13) 1 d . . P A 1
H32A H 0.505928 1.203148 0.364046 0.037 Uiso 0.5115(13) 1 calc R U P A 1
C33A C 0.58646(16) 1.3494(4) 0.39052(9) 0.0347(6) Uani 0.5115(13) 1 d . . P A 1
H33A H 0.592747 1.428940 0.372049 0.042 Uiso 0.5115(13) 1 calc R U P A 1
C34A C 0.62660(19) 1.3677(5) 0.42149(10) 0.0340(7) Uani 0.5115(13) 1 d . . P A 1
H34A H 0.660435 1.461977 0.424675 0.041 Uiso 0.5115(13) 1 calc R U P A 1
C35A C 0.61939(11) 1.2498(3) 0.44926(6) 0.0301(5) Uani 0.5115(13) 1 d . . P A 1
C36A C 0.65953(12) 1.2699(3) 0.48228(6) 0.0356(5) Uani 0.5115(13) 1 d . . P A 1
H36A H 0.692905 1.364959 0.485929 0.043 Uiso 0.5115(13) 1 calc R U P A 1
C37A C 0.65140(17) 1.1559(5) 0.50897(8) 0.0376(7) Uani 0.5115(13) 1 d . . P A 1
H37A H 0.678332 1.172787 0.531017 0.045 Uiso 0.5115(13) 1 calc R U P A 1
C38A C 0.60280(12) 1.0129(3) 0.50362(6) 0.0336(5) Uani 0.5115(13) 1 d . . P A 1
H38A H 0.597725 0.932225 0.522079 0.040 Uiso 0.5115(13) 1 calc R U P A 1
C39A C 0.56272(11) 0.9888(3) 0.47208(5) 0.0297(5) Uani 0.5115(13) 1 d . . P A 1
H39A H 0.530170 0.891718 0.468982 0.036 Uiso 0.5115(13) 1 calc R U P A 1
C40A C 0.56920(11) 1.1063(3) 0.44419(5) 0.0263(4) Uani 0.5115(13) 1 d . . P A 1
C28B C 0.4610(5) 0.9634(13) 0.41183(19) 0.0256(11) Uani 0.4885(13) 1 d . . P A -2
C29B C 0.3874(2) 0.9836(6) 0.41014(10) 0.0294(8) Uani 0.4885(13) 1 d . . P A -2
H29B H 0.368477 1.094268 0.416757 0.035 Uiso 0.4885(13) 1 calc R U P A -2
C30B C 0.3410(4) 0.8476(12) 0.39912(17) 0.0304(11) Uani 0.4885(13) 1 d . . P A -2
H30B H 0.290886 0.863327 0.398844 0.036 Uiso 0.4885(13) 1 calc R U P A -2
C31B C 0.5107(2) 1.1159(6) 0.42040(11) 0.0250(8) Uani 0.4885(13) 1 d . . P A -2
C32B C 0.55914(15) 1.1583(4) 0.39759(8) 0.0305(6) Uani 0.4885(13) 1 d . . P A -2
H32B H 0.560362 1.088064 0.377280 0.037 Uiso 0.4885(13) 1 calc R U P A -2
C33B C 0.60733(17) 1.3042(4) 0.40358(11) 0.0338(6) Uani 0.4885(13) 1 d . . P A -2
H33B H 0.640393 1.329465 0.387498 0.041 Uiso 0.4885(13) 1 calc R U P A -2
C34B C 0.60601(18) 1.4078(4) 0.43250(10) 0.0360(7) Uani 0.4885(13) 1 d . . P A -2
H34B H 0.638618 1.504285 0.436533 0.043 Uiso 0.4885(13) 1 calc R U P A -2
C35B C 0.55658(12) 1.3729(3) 0.45649(6) 0.0319(5) Uani 0.4885(13) 1 d . . P A -2
C36B C 0.55385(14) 1.4807(3) 0.48637(7) 0.0409(6) Uani 0.4885(13) 1 d . . P A -2
H36B H 0.584776 1.580802 0.489899 0.049 Uiso 0.4885(13) 1 calc R U P A -2
C37B C 0.50790(14) 1.4441(4) 0.51012(7) 0.0421(6) Uani 0.4885(13) 1 d . . P A -2
H37B H 0.506182 1.519613 0.529686 0.041(7) Uiso 0.4885(13) 1 calc R . P A -2
C38B C 0.46310(13) 1.2941(4) 0.50554(6) 0.0390(6) Uani 0.4885(13) 1 d . . P A -2
H38B H 0.432188 1.266663 0.522508 0.045(8) Uiso 0.4885(13) 1 calc R . P A -2
C39B C 0.46337(12) 1.1865(3) 0.47687(6) 0.0315(5) Uani 0.4885(13) 1 d . . P A -2
H39B H 0.432584 1.085838 0.474281 0.038 Uiso 0.4885(13) 1 calc R U P A -2
C40B C 0.50885(11) 1.2235(3) 0.45112(6) 0.0269(5) Uani 0.4885(13) 1 d . . P A -2
O50 O 0.8278(5) 1.1003(9) 0.49905(17) 0.0486(16) Uani 0.197(2) 1 d . U P C -2
H50 H 0.835541 1.082251 0.520551 0.073 Uiso 0.197(2) 1 calc R U P C -2
C51 C 0.7670(5) 1.2194(13) 0.4918(3) 0.045(3) Uani 0.197(2) 1 d . U P C -2
H51A H 0.750390 1.215381 0.466608 0.054 Uiso 0.197(2) 1 calc R U P C -2
H51B H 0.782671 1.342902 0.497599 0.054 Uiso 0.197(2) 1 calc R U P C -2
C52 C 0.7064(5) 1.1745(15) 0.5113(3) 0.045(2) Uani 0.197(2) 1 d . U P C -2
H52A H 0.690194 1.052790 0.505545 0.068 Uiso 0.197(2) 1 calc R U P C -2
H52B H 0.667032 1.258218 0.505026 0.068 Uiso 0.197(2) 1 calc R U P C -2
H52C H 0.721828 1.182877 0.536289 0.068 Uiso 0.197(2) 1 calc R U P C -2

loop_
_atom_site_aniso_label
_atom_site_aniso_U_11
_atom_site_aniso_U_22
_atom_site_aniso_U_33
_atom_site_aniso_U_23
_atom_site_aniso_U_13
_atom_site_aniso_U_12
C11 0.0284(5) 0.0264(5) 0.0290(5) -0.0040(4) 0.0036(4) -0.0013(4)
C12 0.0241(5) 0.0246(5) 0.0285(5) -0.0023(4) 0.0039(4) 0.0016(4)
C13 0.0275(5) 0.0298(5) 0.0324(6) -0.0023(4) 0.0056(4) -0.0029(4)
C14 0.0318(6) 0.0343(6) 0.0314(6) 0.0024(4) 0.0093(4) -0.0013(5)
C15 0.0294(5) 0.0347(6) 0.0253(5) -0.0023(4) 0.0041(4) 0.0037(5)
C16 0.0256(5) 0.0274(5) 0.0292(5) -0.0047(4) 0.0017(4) 0.0029(4)
C17 0.0226(5) 0.0239(5) 0.0284(5) -0.0027(4) 0.0035(4) 0.0033(4)
C18 0.0247(5) 0.0244(5) 0.0301(5) -0.0022(4) 0.0029(4) 0.0016(4)
C19 0.0286(5) 0.0250(5) 0.0305(5) -0.0014(4) 0.0047(4) 0.0011(4)
C20 0.0375(6) 0.0289(6) 0.0350(6) 0.0003(5) 0.0063(5) -0.0039(5)
C21 0.0458(7) 0.0317(6) 0.0339(6) 0.0044(5) 0.0107(5) 0.0005(5)
C22 0.0467(7) 0.0333(6) 0.0262(5) -0.0003(4) 0.0047(5) 0.0046(5)
C23 0.0391(6) 0.0293(6) 0.0291(5) -0.0044(4) 0.0021(5) 0.0002(5)
C24 0.0295(5) 0.0251(5) 0.0283(5) -0.0031(4) 0.0034(4) 0.0015(4)
C25 0.0294(6) 0.0269(5) 0.0288(5) 0.0012(4) 0.0004(4) -0.0029(4)
C26 0.0301(6) 0.0342(6) 0.0388(6) -0.0028(5) 0.0012(5) -0.0005(5)
C27 0.0284(6) 0.0430(7) 0.0383(6) 0.0011(5) -0.0018(5) -0.0054(5)
C1A 0.0227(16) 0.0313(16) 0.0248(9) 0.0008(10) 0.0014(11) 0.0018(10)
C2A 0.0247(10) 0.0291(9) 0.0395(9) -0.0032(7) 0.0009(7) 0.0014(8)
C3A 0.0360(10) 0.0256(8) 0.0420(10) -0.0065(7) 0.0043(7) -0.0004(7)
C4A 0.0413(15) 0.026(2) 0.0285(15) -0.0062(13) 0.0056(11) -0.0001(15)
C5A 0.0441(15) 0.0449(15) 0.0438(12) -0.0098(12) 0.0009(9) -0.0128(13)
C6A 0.042(3) 0.054(3) 0.0530(18) 0.000(2) -0.0130(18) -0.021(2)
C7A 0.0266(14) 0.0770(19) 0.0750(18) -0.0096(13) -0.0113(14) -0.0097(15)
C8A 0.0287(12) 0.0591(14) 0.0740(16) -0.0115(11) -0.0053(10) 0.0006(10)
C9A 0.0269(16) 0.0416(15) 0.0342(14) -0.0030(10) -0.0019(10) -0.0009(12)
C10A 0.0282(12) 0.0312(11) 0.0377(10) -0.0041(8) 0.0022(7) 0.0064(9)
C1B 0.012(3) 0.032(3) 0.0250(19) -0.0017(19) 0.000(2) 0.000(2)
C2B 0.032(2) 0.046(3) 0.053(3) -0.010(2) -0.0038(17) 0.010(2)
C3B 0.0215(19) 0.059(3) 0.065(3) -0.005(2) -0.0037(17) 0.0060(18)
C4B 0.032(4) 0.057(4) 0.029(3) 0.003(2) -0.001(2) -0.004(3)
C5B 0.029(3) 0.098(6) 0.054(3) 0.011(3) -0.006(3) -0.022(4)
C6B 0.057(8) 0.075(8) 0.062(5) 0.003(6) -0.015(5) -0.026(6)
C7B 0.085(5) 0.053(4) 0.054(3) -0.011(3) 0.008(3) -0.030(4)
C8B 0.057(3) 0.042(3) 0.039(2) -0.0089(18) 0.0105(19) -0.018(2)
C9B 0.066(5) 0.027(4) 0.020(3) -0.007(3) 0.010(3) -0.001(4)
C10B 0.030(2) 0.030(2) 0.0282(18) -0.0027(14) 0.0056(15) -0.0021(18)
C28A 0.025(3) 0.029(2) 0.022(3) 0.0019(19) 0.0013(16) -0.0034(17)
C29A 0.0308(19) 0.0276(13) 0.034(2) -0.0056(15) 0.0029(14) 0.0026(12)
C30A 0.021(2) 0.0391(17) 0.039(3) -0.012(2) 0.0025(17) 0.0028(15)
C31A 0.0201(19) 0.0286(15) 0.030(2) -0.0023(14) 0.0070(12) 0.0018(13)
C32A 0.0292(13) 0.0292(13) 0.0337(14) -0.0004(10) 0.0020(10) 0.0003(10)
C33A 0.0339(15) 0.0308(15) 0.0394(17) 0.0036(11) 0.0042(12) -0.0004(11)
C34A 0.0338(18) 0.0271(16) 0.0409(19) -0.0052(13) 0.0034(13) -0.0069(12)
C35A 0.0245(10) 0.0294(11) 0.0363(12) -0.0059(9) 0.0025(8) 0.0039(8)
C36A 0.0294(11) 0.0327(12) 0.0435(13) -0.0117(10) -0.0005(9) -0.0009(9)
C37A 0.0366(19) 0.0410(17) 0.0341(15) -0.0125(12) -0.0006(11) 0.0061(12)
C38A 0.0290(11) 0.0420(13) 0.0301(11) -0.0030(9) 0.0042(8) 0.0063(9)
C39A 0.0242(10) 0.0326(11) 0.0323(11) -0.0041(9) 0.0035(8) 0.0012(8)
C40A 0.0211(10) 0.0265(10) 0.0312(10) -0.0053(8) 0.0032(8) 0.0029(8)
C28B 0.031(3) 0.0253(18) 0.021(3) 0.0001(19) 0.0027(17) -0.0010(17)
C29B 0.0265(19) 0.0269(13) 0.035(2) -0.0061(16) 0.0028(14) 0.0014(12)
C30B 0.024(2) 0.0277(16) 0.039(3) -0.011(2) 0.0052(18) 0.0032(15)
C31B 0.0207(19) 0.0254(17) 0.029(2) 0.0045(14) 0.0020(12) 0.0008(12)
C32B 0.0286(15) 0.0311(14) 0.0312(14) -0.0012(11) 0.0017(12) 0.0027(12)
C33B 0.0264(15) 0.0320(17) 0.042(2) 0.0054(15) 0.0015(13) -0.0026(13)
C34B 0.0314(18) 0.0274(15) 0.047(2) -0.0018(13) -0.0073(13) -0.0076(12)
C35B 0.0275(11) 0.0250(11) 0.0405(12) -0.0021(9) -0.0078(9) 0.0025(9)
C36B 0.0371(13) 0.0328(13) 0.0486(15) -0.0102(11) -0.0122(11) 0.0007(10)
C37B 0.0437(15) 0.0443(15) 0.0357(13) -0.0161(10) -0.0061(11) 0.0080(12)
C38B 0.0362(13) 0.0469(15) 0.0330(12) -0.0069(11) -0.0002(10) 0.0063(11)
C39B 0.0322(12) 0.0317(11) 0.0295(11) -0.0029(9) -0.0013(9) 0.0029(9)
C40B 0.0238(10) 0.0239(10) 0.0314(11) -0.0001(8) -0.0041(8) 0.0027(8)
O50 0.059(4) 0.047(4) 0.039(3) -0.004(3) 0.004(3) -0.011(3)
C51 0.058(5) 0.039(4) 0.040(4) 0.003(3) 0.010(3) -0.006(3)
C52 0.043(6) 0.054(6) 0.041(4) 0.006(4) 0.018(4) 0.017(4)

loop_
_atom_type_symbol
_atom_type_description
_atom_type_scat_dispersion_real
_atom_type_scat_dispersion_imag
_atom_type_scat_source
C C 0.0181 0.0091 'International Tables Vol C Tables 4.2.6.8 and 6.1.1.4'
H H 0.0000 0.0000 'International Tables Vol C Tables 4.2.6.8 and 6.1.1.4'
O O 0.0492 0.0322 'International Tables Vol C Tables 4.2.6.8 and 6.1.1.4'

loop_
_geom_angle_atom_site_label_1
_geom_angle_atom_site_label_2
_geom_angle_atom_site_label_3
_geom_angle
_geom_angle_site_symmetry_1
_geom_angle_site_symmetry_3
_geom_angle_publ_flag
C12 C11 C24 120.02(10) . . ?
C12 C11 C1A 119.70(16) . . ?
C12 C11 C1B 121.6(3) . . ?
C24 C11 C1A 119.85(16) . . ?
C24 C11 C1B 116.9(3) . . ?
C11 C12 C13 121.99(10) . . ?
C11 C12 C17 119.82(9) . . ?
C13 C12 C17 118.19(9) . . ?
C12 C13 H13 119.3 . . ?
C14 C13 C12 121.44(10) . . ?
C14 C13 H13 119.3 . . ?
C13 C14 H14 119.9 . . ?
C13 C14 C15 120.28(10) . . ?
C15 C14 H14 119.9 . . ?
C14 C15 H15 119.7 . . ?
C16 C15 C14 120.59(10) . . ?
C16 C15 H15 119.7 . . ?
C15 C16 H16 119.5 . . ?
C15 C16 C17 121.04(10) . . ?
C17 C16 H16 119.5 . . ?
C16 C17 C12 118.44(9) . . ?
C18 C17 C12 120.12(9) . . ?
C18 C17 C16 121.43(9) . . ?
C17 C18 C19 119.87(10) . . ?
C17 C18 C25 121.26(9) . . ?
C19 C18 C25 118.87(9) . . ?
C18 C19 C20 121.51(10) . . ?
C18 C19 C24 120.23(10) . . ?
C20 C19 C24 118.26(10) . . ?
C19 C20 H20 119.1 . . ?
C21 C20 C19 121.70(11) . . ?
C21 C20 H20 119.1 . . ?
C20 C21 H21 120.0 . . ?
C20 C21 C22 120.03(11) . . ?
C22 C21 H21 120.0 . . ?
C21 C22 H22 119.7 . . ?
C23 C22 C21 120.59(10) . . ?
C23 C22 H22 119.7 . . ?
C22 C23 H23 119.4 . . ?
C22 C23 C24 121.22(11) . . ?
C24 C23 H23 119.4 . . ?
C11 C24 C19 119.92(10) . . ?
C11 C24 C23 121.90(10) . . ?
C23 C24 C19 118.19(10) . . ?
C26 C25 C18 121.63(10) . . ?
C26 C25 C30B 120.2(4) . . ?
C30A C25 C18 122.0(4) . . ?
C30A C25 C26 115.0(4) . . ?
C30B C25 C18 118.0(4) . . ?
C25 C26 H26 119.6 . . ?
C25 C26 C27 120.81(11) . . ?
C27 C26 H26 119.6 . . ?
C26 C27 H27A 118.1 . . ?
C26 C27 H27 120.7 . . ?
C26 C27 C28B 118.6(4) . . ?
C28A C27 C26 123.9(4) . . ?
C28A C27 H27A 118.1 . . ?
C28B C27 H27 120.7 . . ?
C2A C1A C11 122.2(2) . . ?
C10A C1A C11 119.6(2) . . ?
C10A C1A C2A 118.2(3) . . ?
C1A C2A H2A 119.4 . . ?
C3A C2A C1A 121.2(2) . . ?
C3A C2A H2A 119.4 . . ?
C2A C3A H3A 119.2 . . ?
C2A C3A C4A 121.7(2) . . ?
C4A C3A H3A 119.2 . . ?
C3A C4A C5A 124.3(3) . . ?
C3A C4A C9A 118.6(3) . . ?
C5A C4A C9A 117.0(4) . . ?
C4A C5A H5A 119.1 . . ?
C6A C5A C4A 121.9(4) . . ?
C6A C5A H5A 119.1 . . ?
C5A C6A H6A 120.3 . . ?
C7A C6A C5A 119.3(6) . . ?
C7A C6A H6A 120.3 . . ?
C6A C7A H7A 119.2 . . ?
C8A C7A C6A 121.6(4) . . ?
C8A C7A H7A 119.2 . . ?
C7A C8A H8A 119.6 . . ?
C7A C8A C9A 120.8(3) . . ?
C9A C8A H8A 119.6 . . ?
C8A C9A C4A 119.3(3) . . ?
C8A C9A C10A 122.3(3) . . ?
C10A C9A C4A 118.3(3) . . ?
C1A C10A C9A 122.0(3) . . ?
C1A C10A H10A 119.0 . . ?
C9A C10A H10A 119.0 . . ?
C2B C1B C11 119.5(5) . . ?
C10B C1B C11 120.4(4) . . ?
C10B C1B C2B 120.1(5) . . ?
C1B C2B H2B 120.0 . . ?
C3B C2B C1B 120.0(5) . . ?
C3B C2B H2B 120.0 . . ?
C2B C3B H3B 119.4 . . ?
C2B C3B C4B 121.3(5) . . ?
C4B C3B H3B 119.4 . . ?
C3B C4B C5B 124.2(7) . . ?
C9B C4B C3B 119.2(6) . . ?
C9B C4B C5B 116.6(7) . . ?
C4B C5B H5B 119.7 . . ?
C6B C5B C4B 120.6(11) . . ?
C6B C5B H5B 119.7 . . ?
C5B C6B H6B 119.7 . . ?
C7B C6B C5B 120.7(16) . . ?
C7B C6B H6B 119.7 . . ?
C6B C7B H7B 119.9 . . ?
C6B C7B C8B 120.1(11) . . ?
C8B C7B H7B 119.9 . . ?
C7B C8B H8B 120.4 . . ?
C7B C8B C9B 119.1(7) . . ?
C9B C8B H8B 120.4 . . ?
C4B C9B C8B 121.9(8) . . ?
C4B C9B C10B 121.3(7) . . ?
C8B C9B C10B 116.8(9) . . ?
C1B C10B C9B 118.2(6) . . ?
C1B C10B H10B 120.9 . . ?
C9B C10B H10B 120.9 . . ?
C27 C28A C29A 116.9(7) . . ?
C27 C28A C31A 121.9(6) . . ?
C29A C28A C31A 121.2(6) . . ?
C28A C29A H29A 120.0 . . ?
C28A C29A C30A 120.0(6) . . ?
C30A C29A H29A 120.0 . . ?
C25 C30A C29A 122.9(6) . . ?
C25 C30A H30A 118.6 . . ?
C29A C30A H30A 118.6 . . ?
C32A C31A C28A 118.4(5) . . ?
C32A C31A C40A 120.7(4) . . ?
C40A C31A C28A 120.8(4) . . ?
C31A C32A H32A 119.5 . . ?
C31A C32A C33A 121.0(3) . . ?
C33A C32A H32A 119.5 . . ?
C32A C33A H33A 120.0 . . ?
C34A C33A C32A 119.9(3) . . ?
C34A C33A H33A 120.0 . . ?
C33A C34A H34A 119.3 . . ?
C33A C34A C35A 121.4(3) . . ?
C35A C34A H34A 119.3 . . ?
C34A C35A C36A 122.3(2) . . ?
C34A C35A C40A 119.1(2) . . ?
C36A C35A C40A 118.6(2) . . ?
C35A C36A H36A 119.2 . . ?
C37A C36A C35A 121.6(2) . . ?
C37A C36A H36A 119.2 . . ?
C36A C37A H37A 120.2 . . ?
C36A C37A C38A 119.6(3) . . ?
C38A C37A H37A 120.2 . . ?
C37A C38A H38A 119.6 . . ?
C39A C38A C37A 120.8(2) . . ?
C39A C38A H38A 119.6 . . ?
C38A C39A H39A 119.6 . . ?
C38A C39A C40A 120.9(2) . . ?
C40A C39A H39A 119.6 . . ?
C31A C40A C35A 117.7(2) . . ?
C39A C40A C31A 123.6(2) . . ?
C39A C40A C35A 118.63(19) . . ?
C29B C28B C27 118.6(7) . . ?
C29B C28B C31B 121.6(6) . . ?
C31B C28B C27 119.7(6) . . ?
C28B C29B H29B 119.1 . . ?
C30B C29B C28B 121.8(6) . . ?
C30B C29B H29B 119.1 . . ?
C25 C30B H30B 120.3 . . ?
C29B C30B C25 119.3(6) . . ?
C29B C30B H30B 120.3 . . ?
C32B C31B C28B 118.6(3) . . ?
C32B C31B C40B 118.8(4) . . ?
C40B C31B C28B 122.6(3) . . ?
C31B C32B H32B 119.0 . . ?
C31B C32B C33B 122.0(3) . . ?
C33B C32B H32B 119.0 . . ?
C32B C33B H33B 120.0 . . ?
C34B C33B C32B 119.9(3) . . ?
C34B C33B H33B 120.0 . . ?
C33B C34B H34B 119.7 . . ?
C33B C34B C35B 120.7(3) . . ?
C35B C34B H34B 119.7 . . ?
C34B C35B C36B 121.3(2) . . ?
C34B C35B C40B 119.8(2) . . ?
C36B C35B C40B 118.8(2) . . ?
C35B C36B H36B 119.2 . . ?
C37B C36B C35B 121.5(2) . . ?
C37B C36B H36B 119.2 . . ?
C36B C37B H37B 120.2 . . ?
C36B C37B C38B 119.7(2) . . ?
C38B C37B H37B 120.2 . . ?
C37B C38B H38B 119.5 . . ?
C39B C38B C37B 120.9(2) . . ?
C39B C38B H38B 119.5 . . ?
C38B C39B H39B 119.5 . . ?
C38B C39B C40B 121.0(2) . . ?
C40B C39B H39B 119.5 . . ?
C35B C40B C31B 118.8(3) . . ?
C39B C40B C31B 123.2(3) . . ?
C39B C40B C35B 118.0(2) . . ?
C51 O50 H50 109.5 . . ?
O50 C51 H51A 108.9 . . ?
O50 C51 H51B 108.9 . . ?
O50 C51 C52 113.5(8) . . ?
H51A C51 H51B 107.7 . . ?
C52 C51 H51A 108.9 . . ?
C52 C51 H51B 108.9 . . ?
C51 C52 H52A 109.5 . . ?
C51 C52 H52B 109.5 . . ?
C51 C52 H52C 109.5 . . ?
H52A C52 H52B 109.5 . . ?
H52A C52 H52C 109.5 . . ?
H52B C52 H52C 109.5 . . ?

loop_
_geom_bond_atom_site_label_1
_geom_bond_atom_site_label_2
_geom_bond_distance
_geom_bond_site_symmetry_2
_geom_bond_publ_flag
C11 C12 1.4073(15) . ?
C11 C24 1.4075(15) . ?
C11 C1A 1.485(4) . ?
C11 C1B 1.561(7) . ?
C12 C13 1.4311(15) . ?
C12 C17 1.4385(14) . ?
C13 H13 0.9500 . ?
C13 C14 1.3587(16) . ?
C14 H14 0.9500 . ?
C14 C15 1.4195(16) . ?
C15 H15 0.9500 . ?
C15 C16 1.3605(16) . ?
C16 H16 0.9500 . ?
C16 C17 1.4327(14) . ?
C17 C18 1.4045(15) . ?
C18 C19 1.4056(15) . ?
C18 C25 1.4963(14) . ?
C19 C20 1.4301(15) . ?
C19 C24 1.4337(15) . ?
C20 H20 0.9500 . ?
C20 C21 1.3582(16) . ?
C21 H21 0.9500 . ?
C21 C22 1.4143(17) . ?
C22 H22 0.9500 . ?
C22 C23 1.3627(17) . ?
C23 H23 0.9500 . ?
C23 C24 1.4324(15) . ?
C25 C26 1.3856(16) . ?
C25 C30A 1.324(10) . ?
C25 C30B 1.468(8) . ?
C26 H26 0.9500 . ?
C26 C27 1.3880(16) . ?
C27 H27A 0.9500 . ?
C27 H27 0.9500 . ?
C27 C28A 1.269(9) . ?
C27 C28B 1.516(8) . ?
C1A C2A 1.408(3) . ?
C1A C10A 1.377(3) . ?
C2A H2A 0.9500 . ?
C2A C3A 1.372(2) . ?
C3A H3A 0.9500 . ?
C3A C4A 1.381(5) . ?
C4A C5A 1.427(4) . ?
C4A C9A 1.437(5) . ?
C5A H5A 0.9500 . ?
C5A C6A 1.387(8) . ?
C6A H6A 0.9500 . ?
C6A C7A 1.382(8) . ?
C7A H7A 0.9500 . ?
C7A C8A 1.364(4) . ?
C8A H8A 0.9500 . ?
C8A C9A 1.412(3) . ?
C9A C10A 1.414(3) . ?
C10A H10A 0.9500 . ?
C1B C2B 1.435(6) . ?
C1B C10B 1.340(8) . ?
C2B H2B 0.9500 . ?
C2B C3B 1.358(6) . ?
C3B H3B 0.9500 . ?
C3B C4B 1.386(9) . ?
C4B C5B 1.424(9) . ?
C4B C9B 1.350(15) . ?
C5B H5B 0.9500 . ?
C5B C6B 1.388(19) . ?
C6B H6B 0.9500 . ?
C6B C7B 1.344(18) . ?
C7B H7B 0.9500 . ?
C7B C8B 1.361(8) . ?
C8B H8B 0.9500 . ?
C8B C9B 1.432(7) . ?
C9B C10B 1.461(10) . ?
C10B H10B 0.9500 . ?
C28A C29A 1.386(10) . ?
C28A C31A 1.505(10) . ?
C29A H29A 0.9500 . ?
C29A C30A 1.401(10) . ?
C30A H30A 0.9500 . ?
C31A C32A 1.361(5) . ?
C31A C40A 1.424(5) . ?
C32A H32A 0.9500 . ?
C32A C33A 1.405(4) . ?
C33A H33A 0.9500 . ?
C33A C34A 1.349(5) . ?
C34A H34A 0.9500 . ?
C34A C35A 1.412(4) . ?
C35A C36A 1.417(3) . ?
C35A C40A 1.431(3) . ?
C36A H36A 0.9500 . ?
C36A C37A 1.364(4) . ?
C37A H37A 0.9500 . ?
C37A C38A 1.409(4) . ?
C38A H38A 0.9500 . ?
C38A C39A 1.372(3) . ?
C39A H39A 0.9500 . ?
C39A C40A 1.411(3) . ?
C28B C29B 1.388(10) . ?
C28B C31B 1.491(11) . ?
C29B H29B 0.9500 . ?
C29B C30B 1.377(10) . ?
C30B H30B 0.9500 . ?
C31B C32B 1.379(4) . ?
C31B C40B 1.442(4) . ?
C32B H32B 0.9500 . ?
C32B C33B 1.423(4) . ?
C33B H33B 0.9500 . ?
C33B C34B 1.366(5) . ?
C34B H34B 0.9500 . ?
C34B C35B 1.415(4) . ?
C35B C36B 1.418(3) . ?
C35B C40B 1.436(3) . ?
C36B H36B 0.9500 . ?
C36B C37B 1.363(4) . ?
C37B H37B 0.9500 . ?
C37B C38B 1.405(4) . ?
C38B H38B 0.9500 . ?
C38B C39B 1.374(3) . ?
C39B H39B 0.9500 . ?
C39B C40B 1.416(3) . ?
O50 H50 0.8400 . ?
O50 C51 1.453(12) . ?
C51 H51A 0.9900 . ?
C51 H51B 0.9900 . ?
C51 C52 1.479(14) . ?
C52 H52A 0.9800 . ?
C52 H52B 0.9800 . ?
C52 H52C 0.9800 . ?

loop_
_geom_torsion_atom_site_label_1
_geom_torsion_atom_site_label_2
_geom_torsion_atom_site_label_3
_geom_torsion_atom_site_label_4
_geom_torsion
_geom_torsion_site_symmetry_1
_geom_torsion_site_symmetry_2
_geom_torsion_site_symmetry_3
_geom_torsion_site_symmetry_4
_geom_torsion_publ_flag
C11 C12 C13 C14 178.36(10) . . . . ?
C11 C12 C17 C16 -178.56(9) . . . . ?
C11 C12 C17 C18 0.95(15) . . . . ?
C11 C1A C2A C3A -178.7(2) . . . . ?
C11 C1A C10A C9A 179.1(2) . . . . ?
C11 C1B C2B C3B 177.8(4) . . . . ?
C11 C1B C10B C9B -179.6(6) . . . . ?
C12 C11 C24 C19 -1.47(16) . . . . ?
C12 C11 C24 C23 178.52(10) . . . . ?
C12 C11 C1A C2A -83.1(3) . . . . ?
C12 C11 C1A C10A 98.6(3) . . . . ?
C12 C11 C1B C2B 91.4(5) . . . . ?
C12 C11 C1B C10B -90.9(6) . . . . ?
C12 C13 C14 C15 0.37(17) . . . . ?
C12 C17 C18 C19 -1.95(15) . . . . ?
C12 C17 C18 C25 177.76(9) . . . . ?
C13 C12 C17 C16 0.98(14) . . . . ?
C13 C12 C17 C18 -179.52(10) . . . . ?
C13 C14 C15 C16 0.64(17) . . . . ?
C14 C15 C16 C17 -0.80(16) . . . . ?
C15 C16 C17 C12 -0.03(15) . . . . ?
C15 C16 C17 C18 -179.52(10) . . . . ?
C16 C17 C18 C19 177.54(9) . . . . ?
C16 C17 C18 C25 -2.75(15) . . . . ?
C17 C12 C13 C14 -1.17(16) . . . . ?
C17 C18 C19 C20 -178.57(10) . . . . ?
C17 C18 C19 C24 1.25(15) . . . . ?
C17 C18 C25 C26 90.89(13) . . . . ?
C17 C18 C25 C30A -102.9(3) . . . . ?
C17 C18 C25 C30B -84.5(3) . . . . ?
C18 C19 C20 C21 178.50(11) . . . . ?
C18 C19 C24 C11 0.46(15) . . . . ?
C18 C19 C24 C23 -179.53(10) . . . . ?
C18 C25 C26 C27 174.84(10) . . . . ?
C18 C25 C30A C29A -171.7(3) . . . . ?
C18 C25 C30B C29B -176.7(4) . . . . ?
C19 C18 C25 C26 -89.39(13) . . . . ?
C19 C18 C25 C30A 76.8(3) . . . . ?
C19 C18 C25 C30B 95.2(3) . . . . ?
C19 C20 C21 C22 1.32(18) . . . . ?
C20 C19 C24 C11 -179.71(10) . . . . ?
C20 C19 C24 C23 0.30(15) . . . . ?
C20 C21 C22 C23 -0.26(18) . . . . ?
C21 C22 C23 C24 -0.76(18) . . . . ?
C22 C23 C24 C11 -179.27(11) . . . . ?
C22 C23 C24 C19 0.72(16) . . . . ?
C24 C11 C12 C13 -178.75(10) . . . . ?
C24 C11 C12 C17 0.77(15) . . . . ?
C24 C11 C1A C2A 89.4(3) . . . . ?
C24 C11 C1A C10A -88.9(3) . . . . ?
C24 C11 C1B C2B -74.9(6) . . . . ?
C24 C11 C1B C10B 102.8(5) . . . . ?
C24 C19 C20 C21 -1.33(17) . . . . ?
C25 C18 C19 C20 1.71(16) . . . . ?
C25 C18 C19 C24 -178.47(9) . . . . ?
C25 C26 C27 C28A -8.7(4) . . . . ?
C25 C26 C27 C28B 5.9(4) . . . . ?
C26 C25 C30A C29A -4.7(6) . . . . ?
C26 C25 C30B C29B 7.9(7) . . . . ?
C26 C27 C28A C29A 5.5(7) . . . . ?
C26 C27 C28A C31A -173.0(4) . . . . ?
C26 C27 C28B C29B 0.0(7) . . . . ?
C26 C27 C28B C31B -175.8(4) . . . . ?
C27 C28A C29A C30A -2.1(8) . . . . ?
C27 C28A C31A C32A 112.6(6) . . . . ?
C27 C28A C31A C40A -67.8(6) . . . . ?
C27 C28B C29B C30B -1.8(9) . . . . ?
C27 C28B C31B C32B 51.0(8) . . . . ?
C27 C28B C31B C40B -130.5(4) . . . . ?
C1A C11 C12 C13 -6.29(19) . . . . ?
C1A C11 C12 C17 173.23(15) . . . . ?
C1A C11 C24 C19 -173.92(15) . . . . ?
C1A C11 C24 C23 6.1(2) . . . . ?
C1A C2A C3A C4A 0.4(4) . . . . ?
C2A C1A C10A C9A 0.7(4) . . . . ?
C2A C3A C4A C5A -178.4(3) . . . . ?
C2A C3A C4A C9A -0.7(5) . . . . ?
C3A C4A C5A C6A 178.9(6) . . . . ?
C3A C4A C9A C8A -178.7(3) . . . . ?
C3A C4A C9A C10A 1.0(5) . . . . ?
C4A C5A C6A C7A -2.6(10) . . . . ?
C4A C9A C10A C1A -1.0(4) . . . . ?
C5A C4A C9A C8A -0.8(5) . . . . ?
C5A C4A C9A C10A 178.8(3) . . . . ?
C5A C6A C7A C8A 3.8(10) . . . . ?
C6A C7A C8A C9A -3.5(7) . . . . ?
C7A C8A C9A C4A 2.0(5) . . . . ?
C7A C8A C9A C10A -177.7(3) . . . . ?
C8A C9A C10A C1A 178.6(3) . . . . ?
C9A C4A C5A C6A 1.2(7) . . . . ?
C10A C1A C2A C3A -0.4(4) . . . . ?
C1B C11 C12 C13 15.3(3) . . . . ?
C1B C11 C12 C17 -165.1(3) . . . . ?
C1B C11 C24 C19 165.1(3) . . . . ?
C1B C11 C24 C23 -14.9(3) . . . . ?
C1B C2B C3B C4B 1.5(8) . . . . ?
C2B C1B C10B C9B -2.0(9) . . . . ?
C2B C3B C4B C5B 178.0(6) . . . . ?
C2B C3B C4B C9B -1.1(9) . . . . ?
C3B C4B C5B C6B -175.2(13) . . . . ?
C3B C4B C9B C8B -179.0(6) . . . . ?
C3B C4B C9B C10B -0.9(12) . . . . ?
C4B C5B C6B C7B -11(3) . . . . ?
C4B C9B C10B C1B 2.4(11) . . . . ?
C5B C4B C9B C8B 1.9(12) . . . . ?
C5B C4B C9B C10B 180.0(6) . . . . ?
C5B C6B C7B C8B 12(2) . . . . ?
C6B C7B C8B C9B -5.8(15) . . . . ?
C7B C8B C9B C4B -1.0(12) . . . . ?
C7B C8B C9B C10B -179.2(6) . . . . ?
C8B C9B C10B C1B -179.4(6) . . . . ?
C9B C4B C5B C6B 3.9(15) . . . . ?
C10B C1B C2B C3B 0.1(9) . . . . ?
C28A C29A C30A C25 2.0(7) . . . . ?
C28A C31A C32A C33A -178.7(4) . . . . ?
C28A C31A C40A C35A -179.2(4) . . . . ?
C28A C31A C40A C39A -0.7(5) . . . . ?
C29A C28A C31A C32A -65.9(6) . . . . ?
C29A C28A C31A C40A 113.8(6) . . . . ?
C30A C25 C26 C27 7.7(3) . . . . ?
C31A C28A C29A C30A 176.4(5) . . . . ?
C31A C32A C33A C34A -2.5(5) . . . . ?
C32A C31A C40A C35A 0.4(4) . . . . ?
C32A C31A C40A C39A 178.9(3) . . . . ?
C32A C33A C34A C35A 1.1(5) . . . . ?
C33A C34A C35A C36A -178.1(3) . . . . ?
C33A C34A C35A C40A 1.0(4) . . . . ?
C34A C35A C36A C37A 179.3(3) . . . . ?
C34A C35A C40A C31A -1.7(3) . . . . ?
C34A C35A C40A C39A 179.7(2) . . . . ?
C35A C36A C37A C38A 1.0(4) . . . . ?
C36A C35A C40A C31A 177.4(2) . . . . ?
C36A C35A C40A C39A -1.2(3) . . . . ?
C36A C37A C38A C39A -1.1(4) . . . . ?
C37A C38A C39A C40A 0.1(3) . . . . ?
C38A C39A C40A C31A -177.4(2) . . . . ?
C38A C39A C40A C35A 1.0(3) . . . . ?
C40A C31A C32A C33A 1.7(5) . . . . ?
C40A C35A C36A C37A 0.2(3) . . . . ?
C28B C29B C30B C25 -1.9(8) . . . . ?
C28B C31B C32B C33B 178.7(5) . . . . ?
C28B C31B C40B C35B -177.2(5) . . . . ?
C28B C31B C40B C39B 4.4(7) . . . . ?
C29B C28B C31B C32B -124.6(5) . . . . ?
C29B C28B C31B C40B 53.8(9) . . . . ?
C30B C25 C26 C27 -9.8(3) . . . . ?
C31B C28B C29B C30B 173.9(5) . . . . ?
C31B C32B C33B C34B -0.5(5) . . . . ?
C32B C31B C40B C35B 1.2(5) . . . . ?
C32B C31B C40B C39B -177.2(3) . . . . ?
C32B C33B C34B C35B -0.7(5) . . . . ?
C33B C34B C35B C36B -179.1(3) . . . . ?
C33B C34B C35B C40B 2.1(4) . . . . ?
C34B C35B C36B C37B -177.8(3) . . . . ?
C34B C35B C40B C31B -2.4(4) . . . . ?
C34B C35B C40B C39B 176.1(2) . . . . ?
C35B C36B C37B C38B 1.4(4) . . . . ?
C36B C35B C40B C31B 178.8(3) . . . . ?
C36B C35B C40B C39B -2.7(3) . . . . ?
C36B C37B C38B C39B -2.0(4) . . . . ?
C37B C38B C39B C40B 0.1(4) . . . . ?
C38B C39B C40B C31B -179.4(3) . . . . ?
C38B C39B C40B C35B 2.3(3) . . . . ?
C40B C31B C32B C33B 0.2(5) . . . . ?
C40B C35B C36B C37B 0.9(3) . . . . ?
